data_7225724
loop_
_publ_author_name
'Zhao, Chunyan'
'Li, Shaobin'
'Ma, Huiyuan'
'Zhang, Chunjing'
'Pang, Haijun'
'Yu, Yan'
'Zhang, Zhuanfang'

_publ_section_title
;
 The factors affecting the assembly of Keggin--metal--bimb systems:
 charge/polarity of Keggin polyanions and coordination modes of metal
 cations
;
_journal_issue 33
_journal_name_full CrystEngComm
_journal_page_first 6233
_journal_paper_doi 10.1039/C6CE00880A
_journal_volume 18
_journal_year 2016
_chemical_formula_sum 'C36 H34 B Cu N12 O42 W12'
_chemical_formula_weight 3587.15
_chemical_name_systematic
; 
 ? 
;
_space_group_IT_number 2
_symmetry_cell_setting triclinic
_symmetry_space_group_name_Hall '-P 1'
_symmetry_space_group_name_H-M 'P -1'
_atom_sites_solution_hydrogens geom
_atom_sites_solution_primary direct
_atom_sites_solution_secondary difmap
_audit_creation_method SHELXL-97
_audit_update_record
;
2016-04-15 deposited with the CCDC.
2016-06-28 downloaded from the CCDC.
;
_cell_angle_alpha 96.4550(10)
_cell_angle_beta 113.4620(10)
_cell_angle_gamma 104.4270(10)
_cell_formula_units_Z 1
_cell_length_a 11.2301(6)
_cell_length_b 12.9434(7)
_cell_length_c 13.2453(8)
_cell_measurement_reflns_used 3573
_cell_measurement_temperature 296(2)
_cell_measurement_theta_max 28.19
_cell_measurement_theta_min 2.22
_cell_volume 1661.18(16)
_computing_cell_refinement 'Bruker SMART'
_computing_data_collection 'Bruker SMART'
_computing_data_reduction 'Bruker SMART'
_computing_molecular_graphics 'Bruker SHELXTL'
_computing_publication_material 'Bruker SHELXTL'
_computing_structure_refinement 'SHELXL-97 (Sheldrick, 1997)'
_computing_structure_solution 'SHELXS-97 (Sheldrick, 1990)'
_diffrn_ambient_temperature 296(2)
_diffrn_measured_fraction_theta_full 0.989
_diffrn_measured_fraction_theta_max 0.989
_diffrn_measurement_device_type 'CCD area detector'
_diffrn_measurement_method 'phi and omega scans'
_diffrn_radiation_monochromator graphite
_diffrn_radiation_source 'fine-focus sealed tube'
_diffrn_radiation_type MoK\a
_diffrn_radiation_wavelength 0.71073
_diffrn_reflns_av_R_equivalents 0.0229
_diffrn_reflns_av_sigmaI/netI 0.0504
_diffrn_reflns_limit_h_max 9
_diffrn_reflns_limit_h_min -14
_diffrn_reflns_limit_k_max 17
_diffrn_reflns_limit_k_min -13
_diffrn_reflns_limit_l_max 17
_diffrn_reflns_limit_l_min -17
_diffrn_reflns_number 12240
_diffrn_reflns_theta_full 28.30
_diffrn_reflns_theta_max 28.30
_diffrn_reflns_theta_min 1.67
_exptl_absorpt_coefficient_mu 21.091
_exptl_absorpt_correction_T_max 0.003
_exptl_absorpt_correction_T_min 0.001
_exptl_absorpt_correction_type multi-scan
_exptl_absorpt_process_details '(SADABS; Sheldrick, 2003)'
_exptl_crystal_colour red
_exptl_crystal_density_diffrn 3.550
_exptl_crystal_density_method 'not measured'
_exptl_crystal_description block
_exptl_crystal_F_000 1572
_exptl_crystal_size_max 0.35
_exptl_crystal_size_mid 0.31
_exptl_crystal_size_min 0.28
_refine_diff_density_max 5.550
_refine_diff_density_min -2.500
_refine_diff_density_rms 0.396
_refine_ls_extinction_method none
_refine_ls_goodness_of_fit_ref 1.161
_refine_ls_hydrogen_treatment refall
_refine_ls_matrix_type full
_refine_ls_number_parameters 481
_refine_ls_number_reflns 8158
_refine_ls_number_restraints 91
_refine_ls_restrained_S_all 1.155
_refine_ls_R_factor_all 0.0828
_refine_ls_R_factor_gt 0.0662
_refine_ls_shift/su_max 0.001
_refine_ls_shift/su_mean 0.000
_refine_ls_structure_factor_coef Fsqd
_refine_ls_weighting_details 'calc w=1/[\s^2^(Fo^2^)+(0.0419P)^2^+84.9558P] where P=(Fo^2^+2Fc^2^)/3'
_refine_ls_weighting_scheme calc
_refine_ls_wR_factor_gt 0.1455
_refine_ls_wR_factor_ref 0.1525
_reflns_number_gt 6691
_reflns_number_total 8248
_reflns_threshold_expression >2sigma(I)
_cod_data_source_file c6ce00880a2.cif
_cod_data_source_block compound_5
_cod_depositor_comments
;
The following automatic conversions were performed:

'_symmetry_cell_setting' value 'Triclinic' changed to 'triclinic'
according to
/usr/data/users/saulius/crontab/automatic-downloads/rss-feeds/RSC/lib/dictionaries/cif_core.dic
dictionary named 'cif_core.dic' version 2.4.2 from 2011-04-26.

Automatic conversion script
Id: cif_fix_values 4268 2015-11-12 08:31:59Z antanas 

 Adding full bibliography for 7225720--7225725.cif.
;
_cod_original_sg_symbol_H-M 'P-1   '
_cod_database_code 7225724

loop_
_symmetry_equiv_pos_as_xyz
'x, y, z'
'-x, -y, -z'

loop_
_atom_site_label
_atom_site_type_symbol
_atom_site_fract_x
_atom_site_fract_y
_atom_site_fract_z
_atom_site_U_iso_or_equiv
_atom_site_adp_type
_atom_site_occupancy
_atom_site_symmetry_multiplicity
_atom_site_calc_flag
_atom_site_refinement_flags
W1 W 1.04324(7) 0.78071(5) 0.53716(6) 0.02357(16) Uani 1 1 d .
W2 W 0.96817(7) 0.62385(6) 0.27320(7) 0.02908(17) Uani 1 1 d .
W3 W 0.67865(7) 0.44304(6) 0.27105(7) 0.0361(2) Uani 1 1 d .
W4 W 1.28963(7) 0.68186(5) 0.50370(6) 0.02664(17) Uani 1 1 d .
W5 W 1.07526(7) 0.65680(6) 0.76258(6) 0.03048(18) Uani 1 1 d .
W6 W 0.75345(7) 0.59896(6) 0.53293(6) 0.02975(17) Uani 1 1 d .
Cu1 Cu 0.5000 1.0000 0.5000 0.0475(10) Uani 1 2 d S
C1 C 0.276(2) 0.5565(19) 0.064(2) 0.050(5) Uani 1 1 d U
H1A H 0.2610 0.5623 -0.0096 0.060 Uiso 1 1 calc R
C2 C 0.3167(18) 0.8779(15) 0.2659(15) 0.031(4) Uani 1 1 d .
H2A H 0.2524 0.8336 0.2836 0.038 Uiso 1 1 calc R
C3 C 0.3105(18) 0.8725(15) 0.1595(16) 0.032(4) Uani 1 1 d .
H3A H 0.2429 0.8239 0.0921 0.039 Uiso 1 1 calc R
C4 C 0.4649(18) 0.9777(14) 0.0862(13) 0.028(4) Uani 1 1 d .
C5 C 0.4969(18) 1.0015(14) 0.2827(13) 0.029(4) Uani 1 1 d .
H5A H 0.5810 1.0572 0.3146 0.035 Uiso 1 1 calc R
C6 C 0.5394(19) 1.0838(14) 0.0936(13) 0.028(4) Uani 1 1 d .
H6 H 0.5644 1.1405 0.1553 0.034 Uiso 1 1 calc R
C7 C 0.4240(17) 0.8960(14) -0.0078(13) 0.026(4) Uani 1 1 d .
H7 H 0.3706 0.8258 -0.0139 0.031 Uiso 1 1 calc R
C8 C 0.5180(18) 0.6854(16) 0.1731(15) 0.032(4) Uani 1 1 d .
C9 C 0.5956(19) 0.7718(16) 0.2661(15) 0.033(4) Uani 1 1 d .
H9A H 0.5700 0.7809 0.3244 0.040 Uiso 1 1 calc R
C10 C 0.551(2) 0.6696(15) 0.0836(15) 0.034(4) Uani 1 1 d .
H10A H 0.4978 0.6095 0.0221 0.041 Uiso 1 1 calc R
C11 C 0.188(3) 0.492(3) 0.098(2) 0.074(8) Uani 1 1 d .
H11A H 0.1013 0.4430 0.0489 0.089 Uiso 1 1 calc R
C12 C 0.3739(19) 0.5776(19) 0.2488(17) 0.042(5) Uani 1 1 d .
H12A H 0.4393 0.5984 0.3241 0.050 Uiso 1 1 calc R
C13 C 0.710(2) 0.8437(18) 0.2720(18) 0.043(5) Uani 1 1 d .
H13A H 0.7661 0.9004 0.3364 0.052 Uiso 1 1 calc R
C14 C 0.743(2) 0.8327(17) 0.1814(18) 0.040(5) Uani 1 1 d .
C15 C 0.664(2) 0.7436(16) 0.0875(17) 0.038(5) Uani 1 1 d .
H15A H 0.6879 0.7350 0.0282 0.046 Uiso 1 1 calc R
C16 C 0.986(2) 0.9507(16) 0.2719(17) 0.039(5) Uani 1 1 d .
H16A H 1.0140 0.9299 0.3405 0.047 Uiso 1 1 calc R
C17 C 0.989(3) 1.032(3) 0.136(3) 0.075(8) Uani 1 1 d U
H17A H 1.0209 1.0784 0.0965 0.090 Uiso 1 1 calc R
C18 C 0.863(3) 0.961(3) 0.098(3) 0.079(8) Uani 1 1 d U
H18A H 0.7900 0.9470 0.0264 0.095 Uiso 1 1 calc R
N1 N 0.4337(17) 0.9594(12) 0.3408(11) 0.033(4) Uani 1 1 d .
N2 N 0.4260(14) 0.9547(11) 0.1733(11) 0.025(3) Uani 1 1 d .
N3 N 0.3923(15) 0.6109(13) 0.1642(13) 0.032(3) Uani 1 1 d .
N4 N 0.8613(18) 0.9112(15) 0.1863(16) 0.043(4) Uani 1 1 d .
N5 N 1.0624(19) 1.0233(16) 0.2437(19) 0.055(5) Uani 1 1 d .
N6 N 0.2439(18) 0.5082(18) 0.2079(16) 0.055(5) Uani 1 1 d .
B1 B 1.0000 0.5000 0.5000 0.015(4) Uani 1 2 d SU
O1 O 0.5226(14) 0.4175(11) 0.1627(11) 0.036(3) Uani 1 1 d U
O2 O 0.6360(16) 0.6481(14) 0.5505(16) 0.055(4) Uani 1 1 d .
O3 O 0.664(2) 0.5484(17) 0.3742(18) 0.077(6) Uani 1 1 d U
O4 O 0.8799(17) 0.6284(14) 0.6851(14) 0.055(4) Uani 1 1 d U
O5 O 0.8589(15) 0.7249(17) 0.5181(13) 0.067(6) Uani 1 1 d .
O6 O 1.0626(15) 0.9157(11) 0.5541(15) 0.057(5) Uani 1 1 d .
O7 O 0.9741(15) 0.7414(16) 0.3786(12) 0.058(5) Uani 1 1 d .
O8 O 0.633(3) 0.3341(13) 0.3450(13) 0.088(8) Uani 1 1 d .
O9 O 1.2189(15) 0.7830(15) 0.5550(12) 0.052(4) Uani 1 1 d .
O10 O 1.311(2) 0.5491(16) 0.4523(17) 0.072(5) Uani 1 1 d U
O11 O 1.4291(14) 0.7727(12) 0.5040(13) 0.049(4) Uani 1 1 d .
O12 O 0.780(2) 0.5615(17) 0.2319(18) 0.079(6) Uani 1 1 d U
O13 O 1.1629(15) 0.6652(12) 0.3557(13) 0.044(3) Uani 1 1 d U
O14 O 1.253(2) 0.6517(16) 0.7962(17) 0.068(5) Uani 1 1 d U
O15 O 1.1067(13) 0.7280(12) 0.8909(10) 0.038(3) Uani 1 1 d .
O16 O 1.1034(18) 0.7683(14) 0.6910(15) 0.057(4) Uani 1 1 d U
O17 O 0.9586(15) 0.6862(13) 0.1682(12) 0.045(4) Uani 1 1 d .
O19 O 1.0535(18) 0.6015(14) 0.4730(15) 0.010(3) Uani 0.50 1 d PU
O20 O 0.929(2) 0.4884(16) 0.3672(17) 0.017(4) Uani 0.50 1 d PU
O21 O 0.965(2) 0.4856(17) 0.2072(18) 0.077(6) Uani 1 1 d U
O18 O 1.022(2) 0.4021(16) 0.4462(18) 0.018(4) Uani 0.50 1 d PU
O22 O 0.843(2) 0.4726(17) 0.468(2) 0.023(5) Uani 0.50 1 d P

loop_
_atom_site_aniso_label
_atom_site_aniso_U_11
_atom_site_aniso_U_22
_atom_site_aniso_U_33
_atom_site_aniso_U_23
_atom_site_aniso_U_13
_atom_site_aniso_U_12
W1 0.0235(3) 0.0148(3) 0.0280(4) 0.0049(2) 0.0084(3) 0.0038(2)
W2 0.0251(3) 0.0288(4) 0.0367(4) 0.0189(3) 0.0143(3) 0.0083(3)
W3 0.0179(3) 0.0279(4) 0.0376(4) 0.0020(3) -0.0090(3) 0.0048(3)
W4 0.0211(3) 0.0228(3) 0.0250(4) 0.0070(3) 0.0060(3) -0.0045(3)
W5 0.0202(3) 0.0316(4) 0.0280(4) -0.0105(3) 0.0097(3) -0.0012(3)
W6 0.0276(4) 0.0373(4) 0.0254(4) 0.0052(3) 0.0083(3) 0.0191(3)
Cu1 0.057(2) 0.061(2) 0.0167(16) 0.0052(15) 0.0188(16) 0.0045(19)
C1 0.050(5) 0.051(5) 0.050(5) 0.0121(16) 0.022(3) 0.016(2)
C2 0.028(9) 0.039(10) 0.028(9) 0.017(8) 0.015(8) 0.004(7)
C3 0.027(9) 0.035(10) 0.031(10) 0.006(8) 0.018(8) -0.004(7)
C4 0.034(9) 0.031(9) 0.012(7) 0.007(6) 0.006(7) 0.007(7)
C5 0.028(8) 0.030(9) 0.011(7) 0.005(6) 0.002(6) -0.011(7)
C6 0.041(10) 0.031(9) 0.009(7) 0.003(6) 0.011(7) 0.006(7)
C7 0.032(9) 0.031(9) 0.016(8) 0.002(6) 0.018(7) 0.001(7)
C8 0.027(9) 0.042(10) 0.023(9) 0.017(8) 0.006(7) 0.011(8)
C9 0.034(10) 0.040(10) 0.021(9) -0.005(7) 0.008(7) 0.016(8)
C10 0.044(11) 0.028(9) 0.022(9) 0.002(7) 0.007(8) 0.010(8)
C11 0.050(15) 0.09(2) 0.052(16) 0.002(15) 0.011(13) -0.001(14)
C12 0.025(9) 0.072(15) 0.027(10) 0.009(9) 0.010(8) 0.015(9)
C13 0.031(10) 0.047(12) 0.036(11) -0.004(9) 0.004(9) 0.011(9)
C14 0.029(9) 0.047(12) 0.046(12) 0.024(10) 0.016(9) 0.007(8)
C15 0.046(11) 0.038(11) 0.033(10) 0.017(8) 0.022(9) 0.005(9)
C16 0.038(11) 0.038(11) 0.033(11) 0.013(8) 0.011(9) 0.004(8)
C17 0.075(8) 0.075(8) 0.075(8) 0.018(2) 0.033(4) 0.024(3)
C18 0.079(8) 0.079(8) 0.079(8) 0.019(2) 0.035(4) 0.025(3)
N1 0.049(9) 0.029(8) 0.010(7) -0.001(6) 0.013(6) -0.002(7)
N2 0.024(7) 0.027(7) 0.013(6) 0.002(5) 0.008(5) -0.006(5)
N3 0.025(7) 0.039(9) 0.035(9) 0.014(7) 0.013(7) 0.013(6)
N4 0.038(9) 0.056(11) 0.045(10) 0.030(9) 0.021(8) 0.019(8)
N5 0.036(10) 0.049(11) 0.074(15) 0.017(10) 0.017(10) 0.015(9)
N6 0.028(9) 0.080(15) 0.039(11) 0.021(10) 0.002(8) 0.005(9)
B1 0.015(4) 0.015(4) 0.015(4) 0.0037(14) 0.006(2) 0.0050(16)
O1 0.036(3) 0.036(3) 0.036(3) 0.0086(12) 0.0156(16) 0.0115(13)
O2 0.048(9) 0.068(11) 0.080(12) 0.044(9) 0.040(9) 0.042(8)
O3 0.078(6) 0.077(6) 0.077(6) 0.0186(17) 0.034(3) 0.025(2)
O4 0.054(4) 0.055(4) 0.054(4) 0.0135(14) 0.024(2) 0.0168(16)
O5 0.026(7) 0.124(16) 0.030(8) 0.035(9) 0.006(6) -0.006(8)
O6 0.039(8) 0.019(7) 0.074(11) 0.003(7) -0.010(8) 0.009(6)
O7 0.028(7) 0.109(14) 0.029(8) 0.002(8) 0.003(6) 0.033(9)
O8 0.19(2) 0.037(9) 0.028(8) 0.013(7) 0.023(12) 0.059(12)
O9 0.041(8) 0.095(13) 0.031(8) 0.013(8) 0.016(7) 0.040(9)
O10 0.072(5) 0.071(5) 0.071(5) 0.0172(16) 0.031(2) 0.0236(19)
O11 0.023(7) 0.045(8) 0.056(10) -0.010(7) 0.016(7) -0.015(6)
O12 0.078(6) 0.078(6) 0.079(6) 0.0185(17) 0.035(3) 0.025(2)
O13 0.044(3) 0.045(4) 0.044(3) 0.0097(13) 0.0194(18) 0.0148(15)
O14 0.068(5) 0.068(5) 0.069(5) 0.0160(15) 0.030(2) 0.0221(19)
O15 0.031(7) 0.051(8) 0.016(6) -0.003(5) 0.010(5) -0.008(6)
O16 0.057(4) 0.058(4) 0.057(4) 0.0144(14) 0.025(2) 0.0178(17)
O17 0.047(8) 0.069(10) 0.028(7) 0.026(7) 0.013(6) 0.029(8)
O19 0.010(4) 0.010(4) 0.010(4) 0.0026(13) 0.0043(18) 0.0031(15)
O20 0.017(4) 0.017(4) 0.017(4) 0.0041(14) 0.007(2) 0.0055(16)
O21 0.077(6) 0.077(6) 0.078(6) 0.0182(17) 0.034(3) 0.025(2)
O18 0.027(11) 0.014(9) 0.027(12) 0.012(8) 0.020(10) 0.012(8)
O22 0.023(11) 0.016(10) 0.033(13) 0.011(9) 0.011(10) 0.009(9)

loop_
_atom_type_symbol
_atom_type_description
_atom_type_scat_dispersion_real
_atom_type_scat_dispersion_imag
_atom_type_scat_source
C C 0.0033 0.0016 'International Tables Vol C Tables 4.2.6.8 and 6.1.1.4'
H H 0.0000 0.0000 'International Tables Vol C Tables 4.2.6.8 and 6.1.1.4'
B B 0.0013 0.0007 'International Tables Vol C Tables 4.2.6.8 and 6.1.1.4'
N N 0.0061 0.0033 'International Tables Vol C Tables 4.2.6.8 and 6.1.1.4'
O O 0.0106 0.0060 'International Tables Vol C Tables 4.2.6.8 and 6.1.1.4'
Cu Cu 0.3201 1.2651 'International Tables Vol C Tables 4.2.6.8 and 6.1.1.4'
W W -0.8490 6.8722 'International Tables Vol C Tables 4.2.6.8 and 6.1.1.4'

loop_
_geom_angle_atom_site_label_1
_geom_angle_atom_site_label_2
_geom_angle_atom_site_label_3
_geom_angle
_geom_angle_site_symmetry_1
_geom_angle_site_symmetry_3
O6 W1 O7 98.9(9) . .
O6 W1 O9 100.4(8) . .
O7 W1 O9 90.7(6) . .
O6 W1 O16 100.6(8) . .
O7 W1 O16 160.5(8) . .
O9 W1 O16 86.5(7) . .
O6 W1 O5 99.9(9) . .
O7 W1 O5 88.3(7) . .
O9 W1 O5 159.6(9) . .
O16 W1 O5 87.7(7) . .
O6 W1 O18 160.1(8) . 2_766
O7 W1 O18 94.3(8) . 2_766
O9 W1 O18 94.3(8) . 2_766
O16 W1 O18 66.7(7) . 2_766
O5 W1 O18 65.5(8) . 2_766
O6 W1 O19 160.7(8) . .
O7 W1 O19 68.4(7) . .
O9 W1 O19 66.6(7) . .
O16 W1 O19 92.9(7) . .
O5 W1 O19 94.3(8) . .
O18 W1 O19 39.2(6) 2_766 .
O17 W2 O12 99.8(8) . .
O17 W2 O21 99.6(8) . .
O12 W2 O21 88.2(9) . .
O17 W2 O13 99.1(7) . .
O12 W2 O13 161.1(8) . .
O21 W2 O13 89.4(8) . .
O17 W2 O7 98.8(8) . .
O12 W2 O7 88.5(8) . .
O21 W2 O7 161.6(9) . .
O13 W2 O7 87.9(6) . .
O17 W2 O20 160.5(8) . .
O12 W2 O20 68.3(8) . .
O21 W2 O20 65.8(8) . .
O13 W2 O20 93.7(7) . .
O7 W2 O20 96.3(8) . .
O17 W2 O19 157.4(7) . .
O12 W2 O19 96.5(8) . .
O21 W2 O19 96.4(8) . .
O13 W2 O19 65.1(6) . .
O7 W2 O19 66.0(7) . .
O20 W2 O19 42.0(6) . .
O1 W3 O8 99.1(8) . .
O1 W3 O3 97.3(8) . .
O8 W3 O3 89.6(8) . .
O1 W3 O14 99.8(7) . 2_766
O8 W3 O14 88.6(8) . 2_766
O3 W3 O14 162.8(9) . 2_766
O1 W3 O12 98.4(8) . .
O8 W3 O12 162.5(10) . .
O3 W3 O12 89.0(9) . .
O14 W3 O12 87.6(9) 2_766 .
O1 W3 O22 155.9(7) . .
O8 W3 O22 64.9(8) . .
O3 W3 O22 66.2(8) . .
O14 W3 O22 97.7(8) 2_766 .
O12 W3 O22 98.7(8) . .
O1 W3 O20 157.5(7) . .
O8 W3 O20 98.0(9) . .
O3 W3 O20 97.2(8) . .
O14 W3 O20 66.2(7) 2_766 .
O12 W3 O20 64.8(8) . .
O22 W3 O20 46.6(7) . .
O11 W4 O13 99.2(7) . .
O11 W4 O10 99.5(8) . .
O13 W4 O10 87.1(8) . .
O11 W4 O9 98.8(8) . .
O13 W4 O9 89.9(6) . .
O10 W4 O9 161.7(8) . .
O11 W4 O8 100.1(10) . 2_766
O13 W4 O8 160.7(9) . 2_766
O10 W4 O8 90.1(8) . 2_766
O9 W4 O8 86.8(7) . 2_766
O11 W4 O22 159.6(8) . 2_766
O13 W4 O22 94.6(7) . 2_766
O10 W4 O22 66.1(8) . 2_766
O9 W4 O22 96.1(8) . 2_766
O8 W4 O22 66.9(9) 2_766 2_766
O11 W4 O19 158.9(7) . .
O13 W4 O19 67.3(6) . .
O10 W4 O19 96.1(7) . .
O9 W4 O19 66.2(7) . .
O8 W4 O19 94.0(9) 2_766 .
O22 W4 O19 41.5(7) 2_766 .
O15 W5 O16 101.6(7) . .
O15 W5 O14 99.0(8) . .
O16 W5 O14 89.7(8) . .
O15 W5 O21 96.2(8) . 2_766
O16 W5 O21 162.2(8) . 2_766
O14 W5 O21 87.3(9) . 2_766
O15 W5 O4 99.1(7) . .
O16 W5 O4 90.1(7) . .
O14 W5 O4 161.6(8) . .
O21 W5 O4 87.2(8) 2_766 .
O15 W5 O20 156.1(7) . 2_766
O16 W5 O20 98.6(7) . 2_766
O14 W5 O20 68.3(8) . 2_766
O21 W5 O20 64.1(8) 2_766 2_766
O4 W5 O20 93.6(7) . 2_766
O15 W5 O18 158.9(7) . 2_766
O16 W5 O18 64.9(7) . 2_766
O14 W5 O18 97.2(8) . 2_766
O21 W5 O18 98.0(8) 2_766 2_766
O4 W5 O18 66.2(7) . 2_766
O20 W5 O18 44.6(7) 2_766 2_766
O2 W6 O5 98.6(9) . .
O2 W6 O4 98.9(8) . .
O5 W6 O4 89.7(7) . .
O2 W6 O3 98.7(9) . .
O5 W6 O3 89.4(8) . .
O4 W6 O3 162.3(8) . .
O2 W6 O10 99.3(8) . 2_766
O5 W6 O10 161.9(9) . 2_766
O4 W6 O10 85.6(8) . 2_766
O3 W6 O10 89.9(9) . 2_766
O2 W6 O22 158.4(8) . .
O5 W6 O22 98.3(8) . .
O4 W6 O22 94.5(8) . .
O3 W6 O22 68.1(9) . .
O10 W6 O22 64.8(8) 2_766 .
O2 W6 O18 157.9(8) . 2_766
O5 W6 O18 64.8(8) . 2_766
O4 W6 O18 67.9(7) . 2_766
O3 W6 O18 95.9(8) . 2_766
O10 W6 O18 97.3(7) 2_766 2_766
O22 W6 O18 43.8(7) . 2_766
N1 Cu1 N1 180.000(6) . 2_676
C11 C1 N3 104(2) . .
N1 C2 C3 108.1(14) . .
C2 C3 N2 105.8(15) . .
C7 C4 C6 119.7(15) . .
C7 C4 N2 120.2(15) . .
C6 C4 N2 120.1(15) . .
N1 C5 N2 111.5(14) . .
C7 C6 C4 119.0(15) 2_675 .
C4 C7 C6 121.3(16) . 2_675
C9 C8 C10 122.4(18) . .
C9 C8 N3 119.2(17) . .
C10 C8 N3 118.3(17) . .
C8 C9 C13 119.0(18) . .
C15 C10 C8 118.8(17) . .
N6 C11 C1 110(2) . .
N3 C12 N6 108.7(18) . .
C9 C13 C14 120.0(18) . .
C13 C14 C15 120.2(18) . .
C13 C14 N4 120(2) . .
C15 C14 N4 120.0(19) . .
C10 C15 C14 119.4(18) . .
N4 C16 N5 108.4(19) . .
C18 C17 N5 106(3) . .
C17 C18 N4 107(3) . .
C5 N1 C2 107.3(13) . .
C5 N1 Cu1 125.7(12) . .
C2 N1 Cu1 126.9(12) . .
C5 N2 C3 107.3(13) . .
C5 N2 C4 126.8(14) . .
C3 N2 C4 125.8(14) . .
C12 N3 C1 109.2(17) . .
C12 N3 C8 125.6(16) . .
C1 N3 C8 125.0(17) . .
C16 N4 C18 108(2) . .
C16 N4 C14 127.7(18) . .
C18 N4 C14 124(2) . .
C16 N5 C17 111(2) . .
C11 N6 C12 108(2) . .
O19 B1 O19 180.000(4) . 2_766
O19 B1 O18 114.2(10) . .
O19 B1 O18 65.8(10) 2_766 .
O19 B1 O18 65.8(10) . 2_766
O19 B1 O18 114.2(10) 2_766 2_766
O18 B1 O18 180.0(17) . 2_766
O19 B1 O20 69.7(10) . .
O19 B1 O20 110.3(10) 2_766 .
O18 B1 O20 73.3(11) . .
O18 B1 O20 106.7(11) 2_766 .
O19 B1 O20 110.3(10) . 2_766
O19 B1 O20 69.7(10) 2_766 2_766
O18 B1 O20 106.7(11) . 2_766
O18 B1 O20 73.3(11) 2_766 2_766
O20 B1 O20 180.000(7) . 2_766
O19 B1 O22 68.2(11) . 2_766
O19 B1 O22 111.8(10) 2_766 2_766
O18 B1 O22 71.2(11) . 2_766
O18 B1 O22 108.8(11) 2_766 2_766
O20 B1 O22 104.5(11) . 2_766
O20 B1 O22 75.5(11) 2_766 2_766
O19 B1 O22 111.8(10) . .
O19 B1 O22 68.2(11) 2_766 .
O18 B1 O22 108.8(11) . .
O18 B1 O22 71.2(11) 2_766 .
O20 B1 O22 75.5(11) . .
O20 B1 O22 104.5(11) 2_766 .
O22 B1 O22 180.000(3) 2_766 .
W6 O3 W3 133.1(12) . .
W6 O4 W5 134.2(9) . .
W6 O5 W1 136.0(12) . .
W1 O7 W2 134.6(10) . .
W3 O8 W4 134.3(12) . 2_766
W1 O9 W4 134.8(10) . .
W4 O10 W6 132.6(11) . 2_766
W2 O12 W3 132.8(12) . .
W4 O13 W2 137.0(8) . .
W5 O14 W3 133.3(11) . 2_766
W5 O16 W1 135.8(10) . .
B1 O19 O18 58.8(9) . 2_766
B1 O19 O22 59.3(10) . 2_766
O18 O19 O22 98.5(14) 2_766 2_766
B1 O19 O20 58.8(9) . .
O18 O19 O20 95.7(14) 2_766 .
O22 O19 O20 93.2(13) 2_766 .
B1 O19 W1 126.9(10) . .
O18 O19 W1 68.2(9) 2_766 .
O22 O19 W1 134.1(12) 2_766 .
O20 O19 W1 130.6(12) . .
B1 O19 W4 125.5(10) . .
O18 O19 W4 134.0(13) 2_766 .
O22 O19 W4 66.1(9) 2_766 .
O20 O19 W4 126.8(11) . .
W1 O19 W4 91.3(6) . .
B1 O19 W2 121.9(10) . .
O18 O19 W2 128.7(12) 2_766 .
O22 O19 W2 126.9(12) 2_766 .
O20 O19 W2 63.1(9) . .
W1 O19 W2 90.4(6) . .
W4 O19 W2 90.1(6) . .
B1 O20 O19 51.4(9) . .
B1 O20 W2 126.3(11) . .
O19 O20 W2 74.9(9) . .
B1 O20 W5 121.7(11) . 2_766
O19 O20 W5 136.2(12) . 2_766
W2 O20 W5 96.1(7) . 2_766
B1 O20 W3 118.3(10) . .
O19 O20 W3 130.5(12) . .
W2 O20 W3 94.0(7) . .
W5 O20 W3 92.3(7) 2_766 .
W2 O21 W5 133.7(12) . 2_766
B1 O18 O19 55.5(9) . 2_766
B1 O18 W1 128.1(11) . 2_766
O19 O18 W1 72.6(9) 2_766 2_766
B1 O18 W6 122.4(12) . 2_766
O19 O18 W6 135.6(14) 2_766 2_766
W1 O18 W6 93.3(7) 2_766 2_766
B1 O18 W5 120.3(11) . 2_766
O19 O18 W5 130.3(13) 2_766 2_766
W1 O18 W5 92.1(7) 2_766 2_766
W6 O18 W5 91.0(6) 2_766 2_766
B1 O22 O19 52.5(9) . 2_766
B1 O22 W4 124.8(12) . 2_766
O19 O22 W4 72.4(9) 2_766 2_766
B1 O22 W6 122.6(12) . .
O19 O22 W6 136.6(14) 2_766 .
W4 O22 W6 95.8(8) 2_766 .
B1 O22 W3 119.6(12) . .
O19 O22 W3 129.1(13) 2_766 .
W4 O22 W3 93.6(8) 2_766 .
W6 O22 W3 92.4(7) . .

loop_
_geom_bond_atom_site_label_1
_geom_bond_atom_site_label_2
_geom_bond_distance
_geom_bond_site_symmetry_2
W1 O6 1.684(13) .
W1 O7 1.880(15) .
W1 O9 1.883(14) .
W1 O16 1.914(17) .
W1 O5 1.915(14) .
W1 O18 2.359(19) 2_766
W1 O19 2.426(18) .
W2 O17 1.666(14) .
W2 O12 1.89(2) .
W2 O21 1.89(2) .
W2 O13 1.910(15) .
W2 O7 1.915(16) .
W2 O20 2.32(2) .
W2 O19 2.509(18) .
W3 O1 1.686(14) .
W3 O8 1.886(19) .
W3 O3 1.91(2) .
W3 O14 1.914(19) 2_766
W3 O12 1.92(2) .
W3 O22 2.44(2) .
W3 O20 2.45(2) .
W4 O11 1.707(13) .
W4 O13 1.856(15) .
W4 O10 1.88(2) .
W4 O9 1.886(15) .
W4 O8 1.900(16) 2_766
W4 O22 2.34(2) 2_766
W4 O19 2.439(18) .
W5 O15 1.695(12) .
W5 O16 1.844(17) .
W5 O14 1.881(19) .
W5 O21 1.91(2) 2_766
W5 O4 1.929(17) .
W5 O20 2.38(2) 2_766
W5 O18 2.48(2) 2_766
W6 O2 1.681(14) .
W6 O5 1.842(17) .
W6 O4 1.872(17) .
W6 O3 1.88(2) .
W6 O10 1.93(2) 2_766
W6 O22 2.37(2) .
W6 O18 2.43(2) 2_766
Cu1 N1 1.893(13) .
Cu1 N1 1.893(13) 2_676
C1 C11 1.38(4) .
C1 N3 1.39(3) .
C2 N1 1.36(2) .
C2 C3 1.38(2) .
C3 N2 1.39(2) .
C4 C7 1.37(2) .
C4 C6 1.39(2) .
C4 N2 1.42(2) .
C5 N1 1.32(2) .
C5 N2 1.32(2) .
C6 C7 1.38(2) 2_675
C7 C6 1.38(2) 2_675
C8 C9 1.37(2) .
C8 C10 1.39(3) .
C8 N3 1.45(2) .
C9 C13 1.35(3) .
C10 C15 1.36(3) .
C11 N6 1.31(3) .
C12 N3 1.32(2) .
C12 N6 1.36(3) .
C13 C14 1.40(3) .
C14 C15 1.40(3) .
C14 N4 1.43(2) .
C16 N4 1.33(3) .
C16 N5 1.30(3) .
C17 C18 1.34(4) .
C17 N5 1.37(4) .
C18 N4 1.40(4) .
B1 O19 1.449(18) .
B1 O19 1.449(18) 2_766
B1 O18 1.504(19) .
B1 O18 1.504(19) 2_766
B1 O20 1.59(2) .
B1 O20 1.59(2) 2_766
B1 O22 1.57(2) 2_766
B1 O22 1.57(2) .
O8 W4 1.900(16) 2_766
O10 W6 1.93(2) 2_766
O14 W3 1.914(19) 2_766
O19 O18 1.60(3) 2_766
O19 O22 1.70(3) 2_766
O19 O20 1.74(3) .
O20 W5 2.38(2) 2_766
O21 W5 1.91(2) 2_766
O18 O19 1.60(3) 2_766
O18 W1 2.359(19) 2_766
O18 W6 2.43(2) 2_766
O18 W5 2.48(2) 2_766
O22 O19 1.70(3) 2_766
O22 W4 2.34(2) 2_766
